data_7160637
loop_
_publ_author_name
'Chang, Meng-Yang'
'Ou, Chen-Yo'

_publ_section_title
;
 One-pot synthesis of sulfonyl 3,6-diarylpyridazines <i>via</i> tandem
 condensation of &#x3b1;-sulfonyl ketones with methyl ketones.
;
_journal_issue 31
_journal_name_full 'Organic &amp; biomolecular chemistry'
_journal_page_first 7314
_journal_page_last 7319
_journal_paper_doi 10.1039/d5ob01051a
_journal_volume 23
_journal_year 2025
_chemical_formula_moiety 'C28 H20 N2 O2 S'
_chemical_formula_sum 'C28 H22 N2 O2 S'
_chemical_formula_weight 450.53
_space_group_crystal_system triclinic
_space_group_IT_number 2
_space_group_name_Hall '-P 1'
_space_group_name_H-M_alt 'P -1'
_atom_sites_solution_hydrogens geom
_atom_sites_solution_primary dual
_audit_creation_date 2023-04-13
_audit_creation_method
;
Olex2 1.5
(compiled 2023.03.06 svn.rbb2c1857 for OlexSys, GUI svn.r6748)
;
_audit_update_record
;
2024-04-18 deposited with the CCDC.	2025-07-16 downloaded from the CCDC.
;
_cell_angle_alpha 114.887(3)
_cell_angle_beta 109.317(2)
_cell_angle_gamma 92.845(2)
_cell_formula_units_Z 2
_cell_length_a 9.3979(2)
_cell_length_b 11.3031(3)
_cell_length_c 12.3737(3)
_cell_measurement_reflns_used 16279
_cell_measurement_temperature 130(2)
_cell_measurement_theta_max 26.8630
_cell_measurement_theta_min 1.9670
_cell_volume 1097.50(6)
_computing_cell_refinement 'CrysAlisPro 1.171.41.123a (Rigaku OD, 2022)'
_computing_data_collection 'CrysAlisPro 1.171.41.123a (Rigaku OD, 2022)'
_computing_data_reduction 'CrysAlisPro 1.171.41.123a (Rigaku OD, 2022)'
_computing_molecular_graphics 'Olex2 1.5 (Dolomanov et al., 2009)'
_computing_publication_material 'Olex2 1.5 (Dolomanov et al., 2009)'
_computing_structure_refinement 'SHELXL 2018/3 (Sheldrick, 2015)'
_computing_structure_solution 'SHELXT 2018/2 (Sheldrick, 2018)'
_diffrn_ambient_temperature 130(2)
_diffrn_detector 'Hybrid Pixel Array Detector'
_diffrn_detector_area_resol_mean 10.0000
_diffrn_measured_fraction_theta_full 0.997
_diffrn_measured_fraction_theta_max 0.997
_diffrn_measurement_details
;
List of Runs (angles in degrees, time in seconds):

  # Type    Start    End  Width  t~exp~   \w     \q     \k     \f   Frames
#--------------------------------------------------------------------------
  1  \w    -79.00  37.00   0.50    2.44    --   10.60 -60.00-150.00  232
  2  \w    -16.00 100.00   0.50    2.44    --   10.60  60.00 -11.00  232
  3  \w   -100.00  15.00   0.50    2.44    --  -10.90 -60.00-150.00  230
  4  \w    -17.00 100.00   0.50    2.44    --   10.60  82.00  90.00  234
  5  \w    -17.00 100.00   0.50    2.44    --   10.60  82.00-150.00  234
  6  \w    -79.00  36.00   0.50    2.44    --   10.60 -77.00   0.00  230
  7  \w    -17.00 100.00   0.50    2.44    --   10.60  82.00  60.00  234
  8  \w    -17.00 100.00   0.50    2.44    --   10.60  82.00   0.00  234
  9  \w    -17.00 100.00   0.50    2.44    --   10.60  82.00-180.00  234
 10  \w    -17.00 100.00   0.50    2.44    --   10.60  82.00 -90.00  234
 11  \w    -79.00  41.00   0.50    2.44    --   10.60 -57.00 120.00  240
 12  \w    -79.00  36.00   0.50    2.44    --   10.60 -77.00 -30.00  230
 13  \w    -15.00  90.00   0.50    2.44    --   10.60  77.00 120.00  210
 14  \w     -7.00  18.00   0.50    2.44    --   10.60  82.00-120.00   50
 15  \w     -4.00  21.00   0.50    2.44    --  -10.90  60.00 -11.00   50
;
_diffrn_measurement_device 'four-circle diffractometer'
_diffrn_measurement_device_type 'XtaLAB Pro II AFC12 (RINC): Kappa single'
_diffrn_measurement_method '\w scans'
_diffrn_orient_matrix_type 'CrysAlisPro convention (1999,Acta A55,543-557)'
_diffrn_orient_matrix_UB_11 0.0191377000
_diffrn_orient_matrix_UB_12 0.0652855000
_diffrn_orient_matrix_UB_13 0.0075776000
_diffrn_orient_matrix_UB_21 0.0313296000
_diffrn_orient_matrix_UB_22 -0.0253158000
_diffrn_orient_matrix_UB_23 -0.0480536000
_diffrn_orient_matrix_UB_31 -0.0733189000
_diffrn_orient_matrix_UB_32 -0.0112738000
_diffrn_orient_matrix_UB_33 -0.0483205000
_diffrn_radiation_monochromator mirror
_diffrn_radiation_probe x-ray
_diffrn_radiation_type 'Mo K\a'
_diffrn_radiation_wavelength 0.71073
_diffrn_reflns_av_R_equivalents 0.0348
_diffrn_reflns_av_unetI/netI 0.0267
_diffrn_reflns_Laue_measured_fraction_full 0.997
_diffrn_reflns_Laue_measured_fraction_max 0.997
_diffrn_reflns_limit_h_max 11
_diffrn_reflns_limit_h_min -11
_diffrn_reflns_limit_k_max 13
_diffrn_reflns_limit_k_min -13
_diffrn_reflns_limit_l_max 14
_diffrn_reflns_limit_l_min -14
_diffrn_reflns_number 27690
_diffrn_reflns_point_group_measured_fraction_full 0.997
_diffrn_reflns_point_group_measured_fraction_max 0.997
_diffrn_reflns_theta_full 24.998
_diffrn_reflns_theta_max 24.998
_diffrn_reflns_theta_min 1.969
_diffrn_source 'micro-focus sealed X-ray tube'
_diffrn_source_type 'Rigaku (Mo) X-ray Source'
_exptl_absorpt_coefficient_mu 0.177
_exptl_absorpt_correction_T_max 1.00000
_exptl_absorpt_correction_T_min 0.56088
_exptl_absorpt_correction_type multi-scan
_exptl_absorpt_process_details
;
CrysAlisPro 1.171.41.123a (Rigaku Oxford Diffraction, 2022)
Empirical absorption correction using spherical harmonics,
implemented in SCALE3 ABSPACK scaling algorithm.
;
_exptl_crystal_colour yellow
_exptl_crystal_colour_primary yellow
_exptl_crystal_density_diffrn 1.363
_exptl_crystal_description block
_exptl_crystal_F_000 472
_exptl_crystal_size_max 0.4
_exptl_crystal_size_mid 0.4
_exptl_crystal_size_min 0.3
_refine_diff_density_max 0.336
_refine_diff_density_min -0.443
_refine_diff_density_rms 0.045
_refine_ls_extinction_method none
_refine_ls_goodness_of_fit_ref 1.081
_refine_ls_hydrogen_treatment constr
_refine_ls_matrix_type full
_refine_ls_number_parameters 298
_refine_ls_number_reflns 3861
_refine_ls_number_restraints 0
_refine_ls_restrained_S_all 1.081
_refine_ls_R_factor_all 0.0401
_refine_ls_R_factor_gt 0.0343
_refine_ls_shift/su_max 0.000
_refine_ls_shift/su_mean 0.000
_refine_ls_structure_factor_coef Fsqd
_refine_ls_weighting_details 'w=1/[\s^2^(Fo^2^)+(0.0420P)^2^+0.4121P] where P=(Fo^2^+2Fc^2^)/3'
_refine_ls_weighting_scheme calc
_refine_ls_wR_factor_gt 0.0871
_refine_ls_wR_factor_ref 0.0898
_reflns_Friedel_coverage 0.000
_reflns_number_gt 3375
_reflns_number_total 3861
_reflns_threshold_expression 'I > 2\s(I)'
_cod_data_source_file d5ob01051a2.cif
_cod_data_source_block k11204-myc-c_auto
_cod_depositor_comments 'Adding full bibliography for 7160636--7160639.cif.'
_cod_original_cell_volume 1097.50(5)
_cod_database_code 7160637
_shelx_shelxl_version_number 2018/3
_shelx_space_group_comment
;
The symmetry employed for this shelxl refinement is uniquely defined
by the following loop, which should always be used as a source of
symmetry information in preference to the above space-group names.
They are only intended as comments.
;
_shelx_estimated_absorpt_t_max 0.949
_shelx_estimated_absorpt_t_min 0.933
_olex2_refinement_description
;
1. Fixed Uiso
 At 1.2 times of:
  All C(H) groups
2.a Aromatic/amide H refined with riding coordinates:
 C18(H18), C22(H22), C2(H2), C5(H5), C6(H6), C7(H7), C21(H21), C19(H19),
 C24(H24), C12(H12), C16(H16), C25(H25), C28(H28), C9(H9), C15(H15), C26(H26),
 C27(H27), C8(H8), C14(H14), C13(H13)
;
_olex2_submission_special_instructions 'No special instructions were received'
_oxdiff_exptl_absorpt_empirical_details
;
Empirical correction (ABSPACK) includes:
- Absorption correction using spherical harmonics
- Frame scaling
;
_oxdiff_exptl_absorpt_empirical_full_max 1.542
_oxdiff_exptl_absorpt_empirical_full_min 0.679

loop_
_space_group_symop_operation_xyz
'x, y, z'
'-x, -y, -z'

loop_
_atom_site_label
_atom_site_type_symbol
_atom_site_fract_x
_atom_site_fract_y
_atom_site_fract_z
_atom_site_U_iso_or_equiv
_atom_site_adp_type
_atom_site_occupancy
_atom_site_site_symmetry_order
_atom_site_calc_flag
_atom_site_refinement_flags_posn
_atom_site_refinement_flags_adp
_atom_site_refinement_flags_occupancy
_atom_site_disorder_assembly
_atom_site_disorder_group
S1 S 0.44376(4) 0.71864(4) 0.96980(4) 0.01963(12) Uani 1 1 d . . . . .
O1 O 0.53431(12) 0.64757(11) 1.02910(11) 0.0253(3) Uani 1 1 d . . . . .
O2 O 0.43267(13) 0.85056(10) 1.05063(10) 0.0258(3) Uani 1 1 d . . . . .
N1 N -0.00529(15) 0.55136(12) 0.72245(13) 0.0221(3) Uani 1 1 d . . . . .
N2 N -0.03951(15) 0.45507(13) 0.75183(13) 0.0222(3) Uani 1 1 d . . . . .
C10 C 0.13492(17) 0.63326(15) 0.78519(15) 0.0198(3) Uani 1 1 d . . . . .
C18 C 0.54120(17) 0.61055(15) 0.76913(15) 0.0210(3) Uani 1 1 d . . . . .
H18 H 0.532877 0.530108 0.776005 0.025 Uiso 1 1 calc R U . . .
C3 C 0.06720(17) 0.43695(15) 0.84287(15) 0.0197(3) Uani 1 1 d . . . . .
C11 C 0.15627(17) 0.73167(15) 0.73808(15) 0.0206(3) Uani 1 1 d . . . . .
C1 C 0.25104(17) 0.61666(14) 0.88114(15) 0.0186(3) Uani 1 1 d . . . . .
C22 C 0.52369(17) 0.84292(15) 0.84596(15) 0.0213(3) Uani 1 1 d . . . . .
H22 H 0.505802 0.920681 0.906193 0.026 Uiso 1 1 calc R U . . .
C23 C 0.62721(17) 0.73850(15) 0.55424(15) 0.0209(3) Uani 1 1 d . . . . .
C17 C 0.50850(17) 0.72416(15) 0.85340(15) 0.0191(3) Uani 1 1 d . . . . .
C20 C 0.59415(17) 0.73436(15) 0.66223(15) 0.0201(3) Uani 1 1 d . . . . .
C2 C 0.21753(17) 0.51672(14) 0.90970(15) 0.0194(3) Uani 1 1 d . . . . .
H2 H 0.293726 0.501896 0.972793 0.023 Uiso 1 1 calc R U . . .
C5 C 0.09223(18) 0.32376(15) 0.98245(15) 0.0222(3) Uani 1 1 d . . . . .
H5 H 0.173226 0.396975 1.050890 0.027 Uiso 1 1 calc R U . . .
C4 C 0.01980(18) 0.32451(15) 0.86491(15) 0.0210(3) Uani 1 1 d . . . . .
C6 C 0.04725(19) 0.21706(16) 1.00060(16) 0.0252(4) Uani 1 1 d . . . . .
H6 H 0.096565 0.218136 1.081659 0.030 Uiso 1 1 calc R U . . .
C7 C -0.0688(2) 0.10945(17) 0.90146(17) 0.0289(4) Uani 1 1 d . . . . .
H7 H -0.099090 0.036292 0.913976 0.035 Uiso 1 1 calc R U . . .
C21 C 0.56496(18) 0.84705(15) 0.75041(15) 0.0221(3) Uani 1 1 d . . . . .
H21 H 0.573726 0.927954 0.744396 0.027 Uiso 1 1 calc R U . . .
C19 C 0.58582(17) 0.61722(15) 0.67573(15) 0.0213(3) Uani 1 1 d . . . . .
H19 H 0.611276 0.541356 0.619740 0.026 Uiso 1 1 calc R U . . .
C24 C 0.74567(18) 0.68476(15) 0.52103(15) 0.0241(4) Uani 1 1 d . . . . .
H24 H 0.807174 0.644494 0.567790 0.029 Uiso 1 1 calc R U . . .
C12 C 0.17004(19) 0.86765(16) 0.81106(17) 0.0262(4) Uani 1 1 d . . . . .
H12 H 0.168766 0.901066 0.895114 0.031 Uiso 1 1 calc R U . . .
C16 C 0.15873(18) 0.68364(16) 0.61502(16) 0.0246(4) Uani 1 1 d . . . . .
H16 H 0.147918 0.590604 0.564125 0.030 Uiso 1 1 calc R U . . .
C25 C 0.77417(19) 0.68983(16) 0.41979(16) 0.0276(4) Uani 1 1 d . . . . .
H25 H 0.856240 0.654047 0.398622 0.033 Uiso 1 1 calc R U . . .
C28 C 0.53840(19) 0.79657(17) 0.48357(17) 0.0283(4) Uani 1 1 d . . . . .
H28 H 0.458058 0.834787 0.505851 0.034 Uiso 1 1 calc R U . . .
C9 C -0.0978(2) 0.21529(17) 0.76593(17) 0.0320(4) Uani 1 1 d . . . . .
H9 H -0.148958 0.214294 0.685149 0.038 Uiso 1 1 calc R U . . .
C15 C 0.1769(2) 0.77130(17) 0.56702(17) 0.0306(4) Uani 1 1 d . . . . .
H15 H 0.180710 0.738598 0.483858 0.037 Uiso 1 1 calc R U . . .
C26 C 0.6849(2) 0.74618(17) 0.34947(16) 0.0297(4) Uani 1 1 d . . . . .
H26 H 0.704716 0.748620 0.279893 0.036 Uiso 1 1 calc R U . . .
C27 C 0.5662(2) 0.79911(18) 0.38114(18) 0.0332(4) Uani 1 1 d . . . . .
H27 H 0.503520 0.837272 0.332623 0.040 Uiso 1 1 calc R U . . .
C8 C -0.1407(2) 0.10835(18) 0.78394(18) 0.0350(4) Uani 1 1 d . . . . .
H8 H -0.219993 0.033906 0.715240 0.042 Uiso 1 1 calc R U . . .
C14 C 0.1896(2) 0.90661(18) 0.63976(18) 0.0329(4) Uani 1 1 d . . . . .
H14 H 0.200918 0.966427 0.606027 0.040 Uiso 1 1 calc R U . . .
C13 C 0.1857(2) 0.95481(17) 0.76123(18) 0.0309(4) Uani 1 1 d . . . . .
H13 H 0.193734 1.047645 0.810755 0.037 Uiso 1 1 calc R U . . .

loop_
_atom_site_aniso_label
_atom_site_aniso_U_11
_atom_site_aniso_U_22
_atom_site_aniso_U_33
_atom_site_aniso_U_23
_atom_site_aniso_U_13
_atom_site_aniso_U_12
S1 0.0191(2) 0.0187(2) 0.0208(2) 0.01052(17) 0.00612(17) 0.00107(15)
O1 0.0210(6) 0.0287(6) 0.0282(6) 0.0188(5) 0.0046(5) 0.0027(5)
O2 0.0325(6) 0.0194(6) 0.0237(6) 0.0076(5) 0.0126(5) 0.0018(5)
N1 0.0212(7) 0.0232(7) 0.0252(7) 0.0144(6) 0.0088(6) 0.0041(6)
N2 0.0215(7) 0.0251(7) 0.0238(7) 0.0148(6) 0.0086(6) 0.0044(6)
C10 0.0203(8) 0.0201(8) 0.0217(8) 0.0099(7) 0.0109(7) 0.0065(6)
C18 0.0173(8) 0.0189(8) 0.0248(9) 0.0117(7) 0.0039(7) 0.0024(6)
C3 0.0212(8) 0.0203(8) 0.0193(8) 0.0086(7) 0.0106(7) 0.0048(6)
C11 0.0153(8) 0.0245(8) 0.0251(9) 0.0153(7) 0.0064(7) 0.0048(6)
C1 0.0189(8) 0.0186(8) 0.0203(8) 0.0090(7) 0.0097(7) 0.0049(6)
C22 0.0201(8) 0.0183(8) 0.0253(9) 0.0097(7) 0.0094(7) 0.0029(6)
C23 0.0179(8) 0.0198(8) 0.0215(8) 0.0084(7) 0.0056(7) 0.0002(6)
C17 0.0153(7) 0.0210(8) 0.0208(8) 0.0113(7) 0.0049(7) 0.0016(6)
C20 0.0131(7) 0.0232(8) 0.0224(8) 0.0115(7) 0.0042(7) 0.0023(6)
C2 0.0202(8) 0.0208(8) 0.0197(8) 0.0110(7) 0.0083(7) 0.0057(6)
C5 0.0194(8) 0.0245(8) 0.0238(9) 0.0124(7) 0.0082(7) 0.0041(6)
C4 0.0201(8) 0.0231(8) 0.0252(9) 0.0133(7) 0.0123(7) 0.0057(6)
C6 0.0262(9) 0.0301(9) 0.0282(9) 0.0193(8) 0.0126(8) 0.0087(7)
C7 0.0305(9) 0.0285(9) 0.0379(10) 0.0216(8) 0.0172(8) 0.0041(7)
C21 0.0203(8) 0.0204(8) 0.0283(9) 0.0137(7) 0.0095(7) 0.0028(6)
C19 0.0192(8) 0.0194(8) 0.0215(8) 0.0076(7) 0.0057(7) 0.0044(6)
C24 0.0229(8) 0.0238(8) 0.0240(9) 0.0106(7) 0.0077(7) 0.0055(7)
C12 0.0275(9) 0.0260(9) 0.0314(9) 0.0157(8) 0.0151(8) 0.0092(7)
C16 0.0224(8) 0.0250(8) 0.0236(9) 0.0121(7) 0.0051(7) 0.0009(7)
C25 0.0248(9) 0.0296(9) 0.0274(9) 0.0104(8) 0.0127(8) 0.0057(7)
C28 0.0251(9) 0.0338(9) 0.0336(10) 0.0199(8) 0.0141(8) 0.0114(7)
C9 0.0309(10) 0.0363(10) 0.0272(9) 0.0202(8) 0.0038(8) -0.0054(8)
C15 0.0291(9) 0.0379(10) 0.0256(9) 0.0196(8) 0.0065(8) -0.0004(8)
C26 0.0347(10) 0.0311(9) 0.0252(9) 0.0136(8) 0.0136(8) 0.0029(8)
C27 0.0352(10) 0.0400(10) 0.0349(10) 0.0264(9) 0.0132(9) 0.0126(8)
C8 0.0335(10) 0.0336(10) 0.0326(10) 0.0179(8) 0.0057(8) -0.0090(8)
C14 0.0289(10) 0.0366(10) 0.0436(11) 0.0306(9) 0.0107(8) 0.0044(8)
C13 0.0312(10) 0.0251(9) 0.0447(11) 0.0213(8) 0.0169(9) 0.0100(7)

loop_
_atom_type_symbol
_atom_type_description
_atom_type_scat_dispersion_real
_atom_type_scat_dispersion_imag
_atom_type_scat_source
C C 0.0033 0.0016 'International Tables Vol C Tables 4.2.6.8 and 6.1.1.4'
H H 0.0000 0.0000 'International Tables Vol C Tables 4.2.6.8 and 6.1.1.4'
N N 0.0061 0.0033 'International Tables Vol C Tables 4.2.6.8 and 6.1.1.4'
O O 0.0106 0.0060 'International Tables Vol C Tables 4.2.6.8 and 6.1.1.4'
S S 0.1246 0.1234 'International Tables Vol C Tables 4.2.6.8 and 6.1.1.4'

loop_
_geom_angle_atom_site_label_1
_geom_angle_atom_site_label_2
_geom_angle_atom_site_label_3
_geom_angle
_geom_angle_site_symmetry_1
_geom_angle_site_symmetry_3
_geom_angle_publ_flag
O1 S1 O2 118.97(7) . . ?
O1 S1 C1 106.00(7) . . ?
O1 S1 C17 108.85(7) . . ?
O2 S1 C1 107.22(7) . . ?
O2 S1 C17 109.13(7) . . ?
C17 S1 C1 105.88(7) . . ?
C10 N1 N2 121.03(13) . . ?
C3 N2 N1 120.46(13) . . ?
N1 C10 C11 114.46(13) . . ?
N1 C10 C1 120.19(13) . . ?
C1 C10 C11 125.21(14) . . ?
C17 C18 H18 120.6 . . ?
C19 C18 H18 120.6 . . ?
C19 C18 C17 118.90(13) . . ?
N2 C3 C2 121.42(13) . . ?
N2 C3 C4 116.38(13) . . ?
C2 C3 C4 122.15(14) . . ?
C12 C11 C10 122.32(14) . . ?
C12 C11 C16 119.56(14) . . ?
C16 C11 C10 118.10(14) . . ?
C10 C1 S1 124.14(11) . . ?
C2 C1 S1 116.90(12) . . ?
C2 C1 C10 118.97(14) . . ?
C17 C22 H22 120.3 . . ?
C21 C22 H22 120.3 . . ?
C21 C22 C17 119.39(14) . . ?
C24 C23 C20 121.28(14) . . ?
C24 C23 C28 118.66(14) . . ?
C28 C23 C20 120.06(14) . . ?
C18 C17 S1 120.56(11) . . ?
C22 C17 S1 118.48(12) . . ?
C22 C17 C18 120.95(14) . . ?
C21 C20 C23 120.09(13) . . ?
C21 C20 C19 118.44(14) . . ?
C19 C20 C23 121.43(13) . . ?
C3 C2 H2 121.1 . . ?
C1 C2 C3 117.89(14) . . ?
C1 C2 H2 121.1 . . ?
C4 C5 H5 119.7 . . ?
C6 C5 H5 119.7 . . ?
C6 C5 C4 120.58(15) . . ?
C5 C4 C3 121.49(14) . . ?
C5 C4 C9 118.45(14) . . ?
C9 C4 C3 120.05(14) . . ?
C5 C6 H6 119.9 . . ?
C7 C6 C5 120.25(15) . . ?
C7 C6 H6 119.9 . . ?
C6 C7 H7 120.1 . . ?
C6 C7 C8 119.78(15) . . ?
C8 C7 H7 120.1 . . ?
C22 C21 C20 121.16(14) . . ?
C22 C21 H21 119.4 . . ?
C20 C21 H21 119.4 . . ?
C18 C19 C20 121.04(14) . . ?
C18 C19 H19 119.5 . . ?
C20 C19 H19 119.5 . . ?
C23 C24 H24 119.9 . . ?
C25 C24 C23 120.17(15) . . ?
C25 C24 H24 119.9 . . ?
C11 C12 H12 120.0 . . ?
C11 C12 C13 120.04(16) . . ?
C13 C12 H12 120.0 . . ?
C11 C16 H16 120.0 . . ?
C15 C16 C11 120.03(15) . . ?
C15 C16 H16 120.0 . . ?
C24 C25 H25 119.6 . . ?
C26 C25 C24 120.85(15) . . ?
C26 C25 H25 119.6 . . ?
C23 C28 H28 119.6 . . ?
C27 C28 C23 120.70(15) . . ?
C27 C28 H28 119.6 . . ?
C4 C9 H9 119.6 . . ?
C8 C9 C4 120.75(16) . . ?
C8 C9 H9 119.6 . . ?
C16 C15 H15 119.9 . . ?
C16 C15 C14 120.20(16) . . ?
C14 C15 H15 119.9 . . ?
C25 C26 H26 120.3 . . ?
C25 C26 C27 119.44(15) . . ?
C27 C26 H26 120.3 . . ?
C28 C27 H27 119.9 . . ?
C26 C27 C28 120.16(16) . . ?
C26 C27 H27 119.9 . . ?
C7 C8 C9 120.19(16) . . ?
C7 C8 H8 119.9 . . ?
C9 C8 H8 119.9 . . ?
C15 C14 H14 119.9 . . ?
C13 C14 C15 120.12(15) . . ?
C13 C14 H14 119.9 . . ?
C12 C13 H13 120.0 . . ?
C14 C13 C12 120.04(16) . . ?
C14 C13 H13 120.0 . . ?

loop_
_geom_bond_atom_site_label_1
_geom_bond_atom_site_label_2
_geom_bond_distance
_geom_bond_site_symmetry_2
_geom_bond_publ_flag
S1 O1 1.4348(11) . ?
S1 O2 1.4367(11) . ?
S1 C1 1.7963(16) . ?
S1 C17 1.7607(15) . ?
N1 N2 1.3402(17) . ?
N1 C10 1.339(2) . ?
N2 C3 1.336(2) . ?
C10 C11 1.489(2) . ?
C10 C1 1.409(2) . ?
C18 H18 0.9500 . ?
C18 C17 1.398(2) . ?
C18 C19 1.381(2) . ?
C3 C2 1.402(2) . ?
C3 C4 1.485(2) . ?
C11 C12 1.389(2) . ?
C11 C16 1.394(2) . ?
C1 C2 1.369(2) . ?
C22 H22 0.9500 . ?
C22 C17 1.387(2) . ?
C22 C21 1.378(2) . ?
C23 C20 1.487(2) . ?
C23 C24 1.392(2) . ?
C23 C28 1.395(2) . ?
C20 C21 1.397(2) . ?
C20 C19 1.404(2) . ?
C2 H2 0.9500 . ?
C5 H5 0.9500 . ?
C5 C4 1.391(2) . ?
C5 C6 1.387(2) . ?
C4 C9 1.393(2) . ?
C6 H6 0.9500 . ?
C6 C7 1.379(2) . ?
C7 H7 0.9500 . ?
C7 C8 1.380(2) . ?
C21 H21 0.9500 . ?
C19 H19 0.9500 . ?
C24 H24 0.9500 . ?
C24 C25 1.388(2) . ?
C12 H12 0.9500 . ?
C12 C13 1.389(2) . ?
C16 H16 0.9500 . ?
C16 C15 1.382(2) . ?
C25 H25 0.9500 . ?
C25 C26 1.380(2) . ?
C28 H28 0.9500 . ?
C28 C27 1.387(2) . ?
C9 H9 0.9500 . ?
C9 C8 1.383(2) . ?
C15 H15 0.9500 . ?
C15 C14 1.384(2) . ?
C26 H26 0.9500 . ?
C26 C27 1.384(2) . ?
C27 H27 0.9500 . ?
C8 H8 0.9500 . ?
C14 H14 0.9500 . ?
C14 C13 1.381(3) . ?
C13 H13 0.9500 . ?

loop_
_geom_torsion_atom_site_label_1
_geom_torsion_atom_site_label_2
_geom_torsion_atom_site_label_3
_geom_torsion_atom_site_label_4
_geom_torsion
_geom_torsion_site_symmetry_1
_geom_torsion_site_symmetry_2
_geom_torsion_site_symmetry_3
_geom_torsion_site_symmetry_4
_geom_torsion_publ_flag
S1 C1 C2 C3 179.19(11) . . . . ?
O1 S1 C1 C10 -164.36(12) . . . . ?
O1 S1 C1 C2 15.33(13) . . . . ?
O1 S1 C17 C18 43.44(14) . . . . ?
O1 S1 C17 C22 -137.62(12) . . . . ?
O2 S1 C1 C10 67.59(14) . . . . ?
O2 S1 C1 C2 -112.72(12) . . . . ?
O2 S1 C17 C18 174.75(12) . . . . ?
O2 S1 C17 C22 -6.31(15) . . . . ?
N1 N2 C3 C2 -0.4(2) . . . . ?
N1 N2 C3 C4 -177.78(13) . . . . ?
N1 C10 C11 C12 110.26(17) . . . . ?
N1 C10 C11 C16 -68.25(18) . . . . ?
N1 C10 C1 S1 179.05(11) . . . . ?
N1 C10 C1 C2 -0.6(2) . . . . ?
N2 N1 C10 C11 177.96(13) . . . . ?
N2 N1 C10 C1 2.0(2) . . . . ?
N2 C3 C2 C1 1.6(2) . . . . ?
N2 C3 C4 C5 -155.58(14) . . . . ?
N2 C3 C4 C9 25.6(2) . . . . ?
C10 N1 N2 C3 -1.5(2) . . . . ?
C10 C11 C12 C13 -178.30(15) . . . . ?
C10 C11 C16 C15 179.43(15) . . . . ?
C10 C1 C2 C3 -1.1(2) . . . . ?
C3 C4 C9 C8 178.46(16) . . . . ?
C11 C10 C1 S1 3.5(2) . . . . ?
C11 C10 C1 C2 -176.18(14) . . . . ?
C11 C12 C13 C14 -0.8(3) . . . . ?
C11 C16 C15 C14 -1.3(2) . . . . ?
C1 S1 C17 C18 -70.13(14) . . . . ?
C1 S1 C17 C22 108.81(13) . . . . ?
C1 C10 C11 C12 -74.0(2) . . . . ?
C1 C10 C11 C16 107.51(18) . . . . ?
C23 C20 C21 C22 175.52(14) . . . . ?
C23 C20 C19 C18 -174.01(14) . . . . ?
C23 C24 C25 C26 -0.9(2) . . . . ?
C23 C28 C27 C26 -1.3(3) . . . . ?
C17 S1 C1 C10 -48.83(14) . . . . ?
C17 S1 C1 C2 130.86(12) . . . . ?
C17 C18 C19 C20 -1.9(2) . . . . ?
C17 C22 C21 C20 -1.0(2) . . . . ?
C20 C23 C24 C25 179.98(14) . . . . ?
C20 C23 C28 C27 -178.88(15) . . . . ?
C2 C3 C4 C5 27.0(2) . . . . ?
C2 C3 C4 C9 -151.75(16) . . . . ?
C5 C4 C9 C8 -0.4(3) . . . . ?
C5 C6 C7 C8 -0.3(3) . . . . ?
C4 C3 C2 C1 178.88(13) . . . . ?
C4 C5 C6 C7 0.8(2) . . . . ?
C4 C9 C8 C7 0.9(3) . . . . ?
C6 C5 C4 C3 -179.33(14) . . . . ?
C6 C5 C4 C9 -0.5(2) . . . . ?
C6 C7 C8 C9 -0.6(3) . . . . ?
C21 C22 C17 S1 -176.02(12) . . . . ?
C21 C22 C17 C18 2.9(2) . . . . ?
C21 C20 C19 C18 3.7(2) . . . . ?
C19 C18 C17 S1 177.45(11) . . . . ?
C19 C18 C17 C22 -1.5(2) . . . . ?
C19 C20 C21 C22 -2.2(2) . . . . ?
C24 C23 C20 C21 136.34(16) . . . . ?
C24 C23 C20 C19 -46.0(2) . . . . ?
C24 C23 C28 C27 0.9(2) . . . . ?
C24 C25 C26 C27 0.5(3) . . . . ?
C12 C11 C16 C15 0.9(2) . . . . ?
C16 C11 C12 C13 0.2(2) . . . . ?
C16 C15 C14 C13 0.7(3) . . . . ?
C25 C26 C27 C28 0.6(3) . . . . ?
C28 C23 C20 C21 -43.9(2) . . . . ?
C28 C23 C20 C19 133.74(16) . . . . ?
C28 C23 C24 C25 0.2(2) . . . . ?
C15 C14 C13 C12 0.4(3) . . . . ?
